data_4325583
loop_
_publ_author_name
'Guibin Ma'
'Michael J. Ferguson'
'Robert McDonald'
'Ronald G. Cavell'

_publ_contact_author_address
; Department of Chemistry
  University of Alberta
  Edmonton, Alberta T6G 2G2
  Canada
;
_publ_contact_author_email ron.cavell@ualberta.ca
_publ_contact_author_fax 1(780)4928231
_publ_contact_author_name 'Dr. Ronald G. Cavell'
_publ_contact_author_phone 1(780)4925310
_publ_section_title
;
 Actinide Metals with Multiple Bonds to Carbon: Synthesis,
 Characterization, and Reactivity of U(IV) and Th(IV)
 Bis(iminophosphorano)methandiide Pincer Carbene Complexes
;
_journal_name_full 'Inorganic Chemistry'
_journal_page_first 6500
_journal_page_last 6508
_journal_paper_doi 10.1021/ic102537q
_journal_volume 50
_journal_year 2011
_chemical_formula_moiety 'C64 H79 Cl4 N5 P4 Si4 U2, 2(C6 H14)'
_chemical_formula_sum 'C76 H107 Cl4 N5 P4 Si4 U2'
_chemical_formula_weight 1944.77
_chemical_name_systematic
; 
 ? 
;
_space_group_IT_number 161
_symmetry_cell_setting trigonal
_symmetry_space_group_name_Hall 'R 3 -2"c'
_symmetry_space_group_name_H-M 'R 3 c :H'
_atom_sites_solution_hydrogens geom
_atom_sites_solution_primary direct
_atom_sites_solution_secondary difmap
_audit_creation_method SHELXL-97
_cell_angle_alpha 90.00
_cell_angle_beta 90.00
_cell_angle_gamma 120.00
_cell_formula_units_Z 18
_cell_length_a 45.586(4)
_cell_length_b 45.586(4)
_cell_length_c 21.7302(17)
_cell_measurement_reflns_used 9806
_cell_measurement_temperature 173(2)
_cell_measurement_theta_max 23.51
_cell_measurement_theta_min 2.32
_cell_volume 39107(6)
_computing_cell_refinement 'Bruker SAINT'
_computing_data_collection 'Bruker APEX2'
_computing_data_reduction 'Bruker SAINT'
_computing_molecular_graphics 'Bruker SHELXTL'
_computing_publication_material 'Bruker SHELXTL'
_computing_structure_refinement 'SHELXL-97 (Sheldrick, 2008)'
_computing_structure_solution 'DIRDIF-99 (Beurskens et al., 1999)'
_diffrn_ambient_temperature 173(2)
_diffrn_measured_fraction_theta_full 0.998
_diffrn_measured_fraction_theta_max 0.998
_diffrn_measurement_device_type 'Bruker APEX-II CCD'
_diffrn_measurement_method '\w scans'
_diffrn_radiation_monochromator graphite
_diffrn_radiation_source 'fine-focus sealed tube'
_diffrn_radiation_type MoK\a
_diffrn_radiation_wavelength 0.71073
_diffrn_reflns_av_R_equivalents 0.0845
_diffrn_reflns_av_sigmaI/netI 0.0630
_diffrn_reflns_limit_h_max 58
_diffrn_reflns_limit_h_min -58
_diffrn_reflns_limit_k_max 59
_diffrn_reflns_limit_k_min -58
_diffrn_reflns_limit_l_max 28
_diffrn_reflns_limit_l_min -28
_diffrn_reflns_number 112353
_diffrn_reflns_theta_full 27.55
_diffrn_reflns_theta_max 27.55
_diffrn_reflns_theta_min 0.89
_exptl_absorpt_coefficient_mu 4.015
_exptl_absorpt_correction_T_max 0.5222
_exptl_absorpt_correction_T_min 0.2771
_exptl_absorpt_correction_type integration
_exptl_absorpt_process_details 'SADABS (Sheldrick, 2008)'
_exptl_crystal_colour red
_exptl_crystal_density_diffrn 1.486
_exptl_crystal_description prism
_exptl_crystal_F_000 17388
_exptl_crystal_size_max 0.43
_exptl_crystal_size_mid 0.37
_exptl_crystal_size_min 0.19
_refine_diff_density_max 3.187
_refine_diff_density_min -0.683
_refine_diff_density_rms 0.135
_refine_ls_abs_structure_details 'Flack H D (1983), Acta Cryst. A39, 876-881'
_refine_ls_abs_structure_Flack 0.000(4)
_refine_ls_extinction_method none
_refine_ls_goodness_of_fit_ref 0.959
_refine_ls_hydrogen_treatment constr
_refine_ls_matrix_type full
_refine_ls_number_parameters 749
_refine_ls_number_reflns 19943
_refine_ls_number_restraints 1
_refine_ls_restrained_S_all 0.959
_refine_ls_R_factor_all 0.0634
_refine_ls_R_factor_gt 0.0444
_refine_ls_shift/su_max 0.001
_refine_ls_shift/su_mean 0.000
_refine_ls_structure_factor_coef Fsqd
_refine_ls_weighting_details 'calc w=1/[\s^2^(Fo^2^)+(0.0629P)^2^+0.0000P] where P=(Fo^2^+2Fc^2^)/3'
_refine_ls_weighting_scheme calc
_refine_ls_wR_factor_gt 0.0988
_refine_ls_wR_factor_ref 0.1060
_reflns_number_gt 14958
_reflns_number_total 19943
_reflns_threshold_expression I>2\s(I)
_cod_data_source_file ic102537q_si_002_6.cif
_cod_data_source_block 9
_cod_original_cell_volume 39107(5)
_cod_original_sg_symbol_H-M 'R 3 c'
_cod_database_code 4325583

loop_
_symmetry_equiv_pos_as_xyz
'x, y, z'
'-y, x-y, z'
'-x+y, -x, z'
'-y, -x, z+1/2'
'-x+y, y, z+1/2'
'x, x-y, z+1/2'
'x+2/3, y+1/3, z+1/3'
'-y+2/3, x-y+1/3, z+1/3'
'-x+y+2/3, -x+1/3, z+1/3'
'-y+2/3, -x+1/3, z+5/6'
'-x+y+2/3, y+1/3, z+5/6'
'x+2/3, x-y+1/3, z+5/6'
'x+1/3, y+2/3, z+2/3'
'-y+1/3, x-y+2/3, z+2/3'
'-x+y+1/3, -x+2/3, z+2/3'
'-y+1/3, -x+2/3, z+7/6'
'-x+y+1/3, y+2/3, z+7/6'
'x+1/3, x-y+2/3, z+7/6'

loop_
_atom_site_label
_atom_site_type_symbol
_atom_site_fract_x
_atom_site_fract_y
_atom_site_fract_z
_atom_site_U_iso_or_equiv
_atom_site_adp_type
_atom_site_occupancy
_atom_site_symmetry_multiplicity
_atom_site_calc_flag
_atom_site_refinement_flags
U1 U 0.111218(6) 0.264185(7) -0.011472(12) 0.03545(7) Uani 1 1 d .
U2 U 0.157720(7) 0.214216(7) 0.026212(12) 0.03703(7) Uani 1 1 d .
Cl1 Cl 0.09311(5) 0.19285(5) -0.01812(10) 0.0482(5) Uani 1 1 d .
Cl2 Cl 0.16697(5) 0.26021(5) -0.06640(9) 0.0440(4) Uani 1 1 d .
Cl3 Cl 0.07656(5) 0.25313(5) -0.11564(10) 0.0503(5) Uani 1 1 d .
Cl4 Cl 0.16874(10) 0.18056(10) -0.0533(2) 0.1279(15) Uani 1 1 d .
P1 P 0.13030(5) 0.33795(5) -0.00011(9) 0.0375(4) Uani 1 1 d .
P2 P 0.06685(5) 0.27869(5) 0.07044(9) 0.0357(4) Uani 1 1 d .
P3 P 0.21151(4) 0.25861(5) 0.12625(9) 0.0331(4) Uani 1 1 d .
P4 P 0.14663(5) 0.19225(5) 0.16433(10) 0.0405(4) Uani 1 1 d .
Si1 Si 0.17226(5) 0.34108(6) -0.11215(10) 0.0436(5) Uani 1 1 d .
Si2 Si 0.01927(6) 0.20473(6) 0.04194(12) 0.0507(6) Uani 1 1 d .
Si3 Si 0.25148(5) 0.25614(6) 0.01113(12) 0.0486(6) Uani 1 1 d .
Si4 Si 0.11786(8) 0.12690(6) 0.09089(17) 0.0779(9) Uani 1 1 d .
N1 N 0.14654(15) 0.32269(15) -0.0490(3) 0.0330(13) Uani 1 1 d .
N2 N 0.05825(14) 0.24220(14) 0.0448(3) 0.0343(13) Uani 1 1 d .
N3 N 0.21717(15) 0.24741(16) 0.0587(3) 0.0399(14) Uani 1 1 d .
N4 N 0.13525(17) 0.17101(16) 0.1008(3) 0.0499(17) Uani 1 1 d .
N5 N 0.14107(15) 0.25218(15) 0.0672(3) 0.0396(14) Uani 1 1 d .
C1 C 0.10653(17) 0.30501(17) 0.0459(3) 0.0355(16) Uani 1 1 d .
C2 C 0.16872(15) 0.23503(17) 0.1426(3) 0.0318(15) Uani 1 1 d .
C3 C 0.14764(15) 0.25230(16) 0.1239(3) 0.0309(15) Uani 1 1 d .
C4 C 0.1383(2) 0.2691(3) 0.1729(4) 0.059(2) Uani 1 1 d .
H4A H 0.1219 0.2749 0.1565 0.071 Uiso 1 1 calc R
H4B H 0.1586 0.2897 0.1865 0.071 Uiso 1 1 calc R
H4C H 0.1283 0.2536 0.2078 0.071 Uiso 1 1 calc R
C11 C 0.16195(19) 0.3735(2) 0.0466(5) 0.053(2) Uani 1 1 d .
C12 C 0.1662(2) 0.3683(2) 0.1068(5) 0.059(2) Uani 1 1 d .
H12 H 0.1534 0.3462 0.1238 0.071 Uiso 1 1 calc R
C13 C 0.1886(3) 0.3943(3) 0.1429(7) 0.088(4) Uani 1 1 d .
H13 H 0.1918 0.3900 0.1845 0.106 Uiso 1 1 calc R
C14 C 0.2059(3) 0.4252(3) 0.1210(10) 0.114(6) Uani 1 1 d .
H14 H 0.2206 0.4432 0.1476 0.137 Uiso 1 1 calc R
C15 C 0.2032(4) 0.4323(3) 0.0592(8) 0.128(6) Uani 1 1 d .
H15 H 0.2160 0.4547 0.0434 0.154 Uiso 1 1 calc R
C16 C 0.1814(4) 0.4057(3) 0.0218(7) 0.114(6) Uani 1 1 d .
H16 H 0.1798 0.4094 -0.0207 0.137 Uiso 1 1 calc R
C17 C 0.1545(2) 0.3119(3) -0.1809(4) 0.059(2) Uani 1 1 d .
H17A H 0.1491 0.2890 -0.1691 0.071 Uiso 1 1 calc R
H17B H 0.1714 0.3202 -0.2141 0.071 Uiso 1 1 calc R
H17C H 0.1339 0.3115 -0.1952 0.071 Uiso 1 1 calc R
C18 C 0.1787(3) 0.3838(3) -0.1380(5) 0.075(3) Uani 1 1 d .
H18A H 0.1566 0.3818 -0.1458 0.090 Uiso 1 1 calc R
H18B H 0.1922 0.3908 -0.1759 0.090 Uiso 1 1 calc R
H18C H 0.1906 0.4006 -0.1058 0.090 Uiso 1 1 calc R
C19 C 0.2165(2) 0.3501(2) -0.0961(4) 0.061(2) Uani 1 1 d .
H19A H 0.2157 0.3294 -0.0811 0.073 Uiso 1 1 calc R
H19B H 0.2269 0.3678 -0.0647 0.073 Uiso 1 1 calc R
H19C H 0.2299 0.3576 -0.1340 0.073 Uiso 1 1 calc R
C21 C 0.1070(2) 0.3545(2) -0.0403(4) 0.050(2) Uani 1 1 d .
C22 C 0.0947(2) 0.3436(2) -0.0980(4) 0.054(2) Uani 1 1 d .
H22 H 0.0993 0.3274 -0.1168 0.064 Uiso 1 1 calc R
C23 C 0.0760(2) 0.3546(3) -0.1310(5) 0.068(3) Uani 1 1 d .
H23 H 0.0675 0.3461 -0.1710 0.081 Uiso 1 1 calc R
C24 C 0.0702(4) 0.3783(4) -0.1034(5) 0.095(4) Uani 1 1 d .
H24 H 0.0577 0.3866 -0.1249 0.114 Uiso 1 1 calc R
C25 C 0.0815(4) 0.3898(4) -0.0473(5) 0.102(5) Uani 1 1 d .
H25 H 0.0772 0.4062 -0.0290 0.123 Uiso 1 1 calc R
C26 C 0.1002(3) 0.3777(3) -0.0147(5) 0.078(3) Uani 1 1 d .
H26 H 0.1081 0.3859 0.0256 0.094 Uiso 1 1 calc R
C27 C -0.0158(2) 0.2090(3) 0.0778(5) 0.068(3) Uani 1 1 d .
H27A H -0.0100 0.2163 0.1207 0.082 Uiso 1 1 calc R
H27B H -0.0368 0.1871 0.0764 0.082 Uiso 1 1 calc R
H27C H -0.0188 0.2259 0.0550 0.082 Uiso 1 1 calc R
C28 C 0.0218(2) 0.1703(2) 0.0814(5) 0.068(3) Uani 1 1 d .
H28A H 0.0296 0.1771 0.1238 0.081 Uiso 1 1 calc R
H28B H 0.0378 0.1655 0.0595 0.081 Uiso 1 1 calc R
H28C H -0.0006 0.1499 0.0819 0.081 Uiso 1 1 calc R
C29 C 0.0047(3) 0.1906(3) -0.0376(6) 0.082(3) Uani 1 1 d .
H29A H 0.0224 0.1891 -0.0604 0.098 Uiso 1 1 calc R
H29B H -0.0001 0.2070 -0.0578 0.098 Uiso 1 1 calc R
H29C H -0.0159 0.1683 -0.0367 0.098 Uiso 1 1 calc R
C31 C 0.03531(17) 0.28946(18) 0.0444(3) 0.0338(15) Uani 1 1 d .
C32 C 0.0268(2) 0.2851(2) -0.0166(4) 0.049(2) Uani 1 1 d .
H32 H 0.0375 0.2769 -0.0436 0.059 Uiso 1 1 calc R
C33 C 0.0029(2) 0.2925(3) -0.0398(4) 0.059(2) Uani 1 1 d .
H33 H -0.0033 0.2890 -0.0820 0.071 Uiso 1 1 calc R
C34 C -0.0120(2) 0.3056(2) 0.0017(4) 0.059(2) Uani 1 1 d .
H34 H -0.0283 0.3111 -0.0128 0.071 Uiso 1 1 calc R
C35 C -0.0032(2) 0.3101(2) 0.0602(4) 0.051(2) Uani 1 1 d .
H35 H -0.0138 0.3183 0.0873 0.061 Uiso 1 1 calc R
C36 C 0.02116(19) 0.30310(19) 0.0839(4) 0.0426(18) Uani 1 1 d .
H36 H 0.0279 0.3075 0.1258 0.051 Uiso 1 1 calc R
C37 C 0.2577(2) 0.2193(2) 0.0131(5) 0.069(3) Uani 1 1 d .
H37A H 0.2633 0.2160 0.0551 0.083 Uiso 1 1 calc R
H37B H 0.2763 0.2233 -0.0145 0.083 Uiso 1 1 calc R
H37C H 0.2369 0.1991 -0.0003 0.083 Uiso 1 1 calc R
C38 C 0.2431(2) 0.2628(3) -0.0676(5) 0.077(3) Uani 1 1 d .
H38A H 0.2407 0.2830 -0.0697 0.093 Uiso 1 1 calc R
H38B H 0.2220 0.2430 -0.0817 0.093 Uiso 1 1 calc R
H38C H 0.2619 0.2659 -0.0939 0.093 Uiso 1 1 calc R
C39 C 0.2913(2) 0.2952(2) 0.0320(4) 0.051(2) Uani 1 1 d .
H39A H 0.2984 0.2926 0.0733 0.061 Uiso 1 1 calc R
H39B H 0.2876 0.3145 0.0314 0.061 Uiso 1 1 calc R
H39C H 0.3090 0.2989 0.0023 0.061 Uiso 1 1 calc R
C41 C 0.06602(17) 0.28006(18) 0.1532(4) 0.0376(16) Uani 1 1 d .
C42 C 0.05344(17) 0.2516(2) 0.1916(4) 0.047(2) Uani 1 1 d .
H42 H 0.0432 0.2296 0.1739 0.056 Uiso 1 1 calc R
C43 C 0.0557(2) 0.2550(2) 0.2545(4) 0.053(2) Uani 1 1 d .
H43 H 0.0477 0.2354 0.2795 0.064 Uiso 1 1 calc R
C44 C 0.0695(2) 0.2865(3) 0.2822(4) 0.055(2) Uani 1 1 d .
H44 H 0.0710 0.2888 0.3257 0.066 Uiso 1 1 calc R
C45 C 0.0809(2) 0.3141(2) 0.2450(4) 0.049(2) Uani 1 1 d .
H45 H 0.0896 0.3359 0.2631 0.059 Uiso 1 1 calc R
C46 C 0.08002(19) 0.3115(2) 0.1828(4) 0.0447(18) Uani 1 1 d .
H46 H 0.0892 0.3315 0.1586 0.054 Uiso 1 1 calc R
C47 C 0.0995(3) 0.1030(3) 0.1622(7) 0.098(4) Uani 1 1 d .
H47A H 0.1176 0.1090 0.1925 0.117 Uiso 1 1 calc R
H47B H 0.0884 0.0787 0.1535 0.117 Uiso 1 1 calc R
H47C H 0.0829 0.1086 0.1785 0.117 Uiso 1 1 calc R
C48 C 0.1515(4) 0.1173(3) 0.0634(7) 0.108(5) Uani 1 1 d .
H48A H 0.1613 0.1295 0.0249 0.129 Uiso 1 1 calc R
H48B H 0.1413 0.0929 0.0563 0.129 Uiso 1 1 calc R
H48C H 0.1693 0.1245 0.0946 0.129 Uiso 1 1 calc R
C49 C 0.0829(3) 0.1116(3) 0.0353(7) 0.112(5) Uani 1 1 d .
H49A H 0.0912 0.1241 -0.0034 0.134 Uiso 1 1 calc R
H49B H 0.0649 0.1151 0.0519 0.134 Uiso 1 1 calc R
H49C H 0.0738 0.0874 0.0278 0.134 Uiso 1 1 calc R
C51 C 0.22476(15) 0.30372(17) 0.1273(3) 0.0332(15) Uani 1 1 d .
C52 C 0.2275(2) 0.3201(2) 0.0722(4) 0.0473(19) Uani 1 1 d .
H52 H 0.2217 0.3081 0.0343 0.057 Uiso 1 1 calc R
C53 C 0.2391(2) 0.3547(2) 0.0737(5) 0.060(2) Uani 1 1 d .
H53 H 0.2414 0.3663 0.0362 0.072 Uiso 1 1 calc R
C54 C 0.2474(2) 0.3724(2) 0.1281(5) 0.053(2) Uani 1 1 d .
H54 H 0.2546 0.3959 0.1279 0.063 Uiso 1 1 calc R
C55 C 0.2454(3) 0.3570(2) 0.1802(5) 0.066(3) Uani 1 1 d .
H55 H 0.2525 0.3698 0.2172 0.080 Uiso 1 1 calc R
C56 C 0.2330(2) 0.3219(2) 0.1823(4) 0.0476(19) Uani 1 1 d .
H56 H 0.2302 0.3108 0.2206 0.057 Uiso 1 1 calc R
C61 C 0.23662(17) 0.25548(16) 0.1875(4) 0.0372(16) Uani 1 1 d .
C62 C 0.26762(16) 0.25678(17) 0.1766(4) 0.0365(16) Uani 1 1 d .
H62 H 0.2748 0.2571 0.1355 0.044 Uiso 1 1 calc R
C63 C 0.28739(19) 0.25759(18) 0.2240(4) 0.046(2) Uani 1 1 d .
H63 H 0.3081 0.2582 0.2154 0.055 Uiso 1 1 calc R
C64 C 0.2781(2) 0.2575(2) 0.2835(4) 0.054(2) Uani 1 1 d .
H64 H 0.2928 0.2590 0.3160 0.065 Uiso 1 1 calc R
C65 C 0.2476(2) 0.2553(2) 0.2967(4) 0.0487(19) Uani 1 1 d .
H65 H 0.2407 0.2545 0.3382 0.058 Uiso 1 1 calc R
C66 C 0.22647(18) 0.25412(18) 0.2480(3) 0.0396(17) Uani 1 1 d .
H66 H 0.2053 0.2524 0.2569 0.048 Uiso 1 1 calc R
C71 C 0.17250(18) 0.17938(18) 0.2084(4) 0.0449(19) Uani 1 1 d .
C72 C 0.1978(2) 0.17710(19) 0.1769(4) 0.051(2) Uani 1 1 d .
H72 H 0.2014 0.1831 0.1345 0.061 Uiso 1 1 calc R
C73 C 0.2173(2) 0.1665(2) 0.2050(5) 0.065(3) Uani 1 1 d .
H73 H 0.2344 0.1651 0.1825 0.078 Uiso 1 1 calc R
C74 C 0.2123(2) 0.1578(2) 0.2669(6) 0.071(3) Uani 1 1 d .
H74 H 0.2261 0.1506 0.2871 0.085 Uiso 1 1 calc R
C75 C 0.1872(3) 0.1596(2) 0.2989(5) 0.065(3) Uani 1 1 d .
H75 H 0.1835 0.1533 0.3410 0.078 Uiso 1 1 calc R
C76 C 0.1675(2) 0.1705(2) 0.2705(5) 0.061(2) Uani 1 1 d .
H76 H 0.1505 0.1719 0.2931 0.074 Uiso 1 1 calc R
C81 C 0.1105(2) 0.1854(2) 0.2111(4) 0.047(2) Uani 1 1 d .
C82 C 0.0787(2) 0.1643(2) 0.1933(5) 0.061(2) Uani 1 1 d .
H82 H 0.0743 0.1525 0.1553 0.073 Uiso 1 1 calc R
C83 C 0.0517(2) 0.1596(3) 0.2316(6) 0.073(3) Uani 1 1 d .
H83 H 0.0290 0.1465 0.2175 0.087 Uiso 1 1 calc R
C84 C 0.0578(3) 0.1735(3) 0.2868(6) 0.080(3) Uani 1 1 d .
H84 H 0.0393 0.1675 0.3140 0.096 Uiso 1 1 calc R
C85 C 0.0910(3) 0.1969(3) 0.3071(5) 0.073(3) Uani 1 1 d .
H85 H 0.0950 0.2086 0.3451 0.087 Uiso 1 1 calc R
C86 C 0.1176(2) 0.2019(3) 0.2683(4) 0.060(2) Uani 1 1 d .
H86 H 0.1404 0.2164 0.2806 0.071 Uiso 1 1 calc R

loop_
_atom_site_aniso_label
_atom_site_aniso_U_11
_atom_site_aniso_U_22
_atom_site_aniso_U_33
_atom_site_aniso_U_23
_atom_site_aniso_U_13
_atom_site_aniso_U_12
U1 0.03253(14) 0.03902(15) 0.04233(15) -0.00341(12) -0.00139(12) 0.02353(12)
U2 0.03493(14) 0.03757(15) 0.04606(17) -0.00906(12) -0.00482(12) 0.02373(12)
Cl1 0.0340(9) 0.0360(9) 0.0764(14) -0.0093(9) -0.0095(9) 0.0187(8)
Cl2 0.0410(10) 0.0535(11) 0.0493(11) 0.0039(9) 0.0061(8) 0.0324(9)
Cl3 0.0464(11) 0.0635(13) 0.0501(12) -0.0091(10) -0.0106(9) 0.0344(10)
Cl4 0.094(2) 0.095(2) 0.205(5) -0.004(3) -0.033(3) 0.055(2)
P1 0.0383(10) 0.0394(10) 0.0427(11) 0.0020(8) 0.0050(8) 0.0254(8)
P2 0.0324(9) 0.0397(10) 0.0424(11) 0.0013(8) 0.0004(8) 0.0235(8)
P3 0.0281(9) 0.0341(9) 0.0422(11) -0.0012(8) -0.0002(8) 0.0193(8)
P4 0.0335(10) 0.0355(10) 0.0555(13) 0.0000(9) -0.0024(9) 0.0195(8)
Si1 0.0401(11) 0.0479(12) 0.0473(13) 0.0031(10) 0.0074(10) 0.0253(10)
Si2 0.0345(11) 0.0432(12) 0.0710(17) -0.0093(11) -0.0031(11) 0.0169(10)
Si3 0.0342(11) 0.0550(13) 0.0645(15) -0.0193(11) -0.0020(10) 0.0282(10)
Si4 0.092(2) 0.0325(13) 0.103(2) -0.0070(14) -0.0209(18) 0.0259(14)
N1 0.039(3) 0.040(3) 0.028(3) -0.001(3) 0.001(2) 0.026(3)
N2 0.030(3) 0.038(3) 0.040(3) -0.005(3) -0.003(3) 0.020(3)
N3 0.032(3) 0.050(4) 0.042(4) -0.008(3) -0.009(3) 0.024(3)
N4 0.051(4) 0.039(4) 0.067(5) -0.013(3) -0.010(3) 0.028(3)
N5 0.039(3) 0.036(3) 0.053(4) -0.005(3) -0.003(3) 0.025(3)
C1 0.033(4) 0.035(4) 0.048(4) -0.001(3) -0.004(3) 0.024(3)
C2 0.021(3) 0.035(4) 0.042(4) -0.003(3) -0.001(3) 0.016(3)
C3 0.018(3) 0.024(3) 0.048(5) -0.002(3) -0.002(3) 0.009(3)
C4 0.084(7) 0.093(7) 0.043(5) -0.003(5) -0.001(5) 0.078(6)
C11 0.037(4) 0.042(4) 0.079(7) 0.008(4) 0.011(4) 0.018(4)
C12 0.065(6) 0.056(5) 0.072(7) -0.009(5) -0.020(5) 0.043(5)
C13 0.058(6) 0.090(9) 0.123(10) -0.042(8) -0.024(6) 0.042(7)
C14 0.054(7) 0.069(8) 0.195(18) -0.052(10) 0.004(9) 0.012(6)
C15 0.132(13) 0.052(7) 0.122(13) -0.017(8) 0.033(10) -0.012(7)
C16 0.134(12) 0.048(6) 0.097(10) -0.011(6) 0.041(8) -0.002(7)
C17 0.061(5) 0.087(7) 0.044(5) 0.002(5) 0.011(4) 0.047(5)
C18 0.094(8) 0.069(6) 0.078(7) 0.026(5) 0.032(6) 0.053(6)
C19 0.041(5) 0.072(6) 0.060(6) -0.013(5) 0.004(4) 0.020(4)
C21 0.062(5) 0.053(5) 0.051(5) 0.014(4) 0.022(4) 0.042(4)
C22 0.055(5) 0.055(5) 0.070(6) 0.008(4) 0.009(4) 0.043(4)
C23 0.064(6) 0.092(7) 0.061(6) 0.017(5) 0.001(5) 0.049(6)
C24 0.149(11) 0.151(12) 0.064(7) 0.023(7) 0.007(7) 0.134(11)
C25 0.178(13) 0.167(13) 0.059(7) 0.011(7) 0.021(8) 0.160(12)
C26 0.140(10) 0.097(8) 0.051(6) 0.011(5) 0.005(6) 0.101(8)
C27 0.032(4) 0.068(6) 0.097(8) 0.002(5) 0.004(5) 0.019(4)
C28 0.055(5) 0.042(5) 0.098(8) 0.012(5) 0.007(5) 0.018(4)
C29 0.060(6) 0.053(6) 0.113(9) -0.020(6) -0.011(6) 0.013(5)
C31 0.035(4) 0.043(4) 0.034(4) -0.002(3) 0.002(3) 0.028(3)
C32 0.045(4) 0.047(5) 0.066(6) -0.002(4) 0.005(4) 0.031(4)
C33 0.060(5) 0.082(6) 0.057(6) -0.004(5) -0.015(4) 0.051(5)
C34 0.060(5) 0.088(7) 0.060(6) -0.004(5) -0.008(4) 0.061(5)
C35 0.050(5) 0.075(6) 0.054(5) 0.003(4) 0.012(4) 0.051(5)
C36 0.045(4) 0.054(5) 0.043(4) 0.003(4) 0.006(3) 0.035(4)
C37 0.046(5) 0.075(6) 0.099(8) -0.039(6) -0.013(5) 0.040(5)
C38 0.051(5) 0.126(9) 0.063(6) -0.015(6) 0.007(5) 0.050(6)
C39 0.044(4) 0.056(5) 0.045(5) 0.004(4) 0.012(4) 0.019(4)
C41 0.029(3) 0.040(4) 0.049(4) 0.005(3) -0.005(3) 0.022(3)
C42 0.025(4) 0.039(4) 0.078(6) 0.007(4) -0.001(4) 0.018(3)
C43 0.051(5) 0.069(6) 0.044(5) 0.030(5) 0.009(4) 0.033(4)
C44 0.050(5) 0.087(7) 0.035(5) 0.002(4) -0.004(4) 0.039(5)
C45 0.050(5) 0.059(5) 0.045(5) 0.005(4) 0.005(4) 0.032(4)
C46 0.041(4) 0.055(5) 0.044(5) 0.004(4) -0.008(3) 0.028(4)
C47 0.076(8) 0.047(6) 0.159(13) -0.005(7) -0.005(8) 0.023(5)
C48 0.152(12) 0.057(7) 0.134(12) -0.026(7) -0.024(9) 0.067(8)
C49 0.118(10) 0.042(6) 0.152(13) -0.031(7) -0.062(9) 0.023(6)
C51 0.019(3) 0.035(4) 0.043(4) -0.004(3) -0.004(3) 0.013(3)
C52 0.046(4) 0.046(4) 0.052(5) -0.008(4) 0.004(4) 0.024(4)
C53 0.064(6) 0.041(5) 0.074(7) 0.026(4) 0.019(5) 0.024(4)
C54 0.050(5) 0.033(4) 0.073(6) -0.010(4) -0.005(4) 0.019(4)
C55 0.076(7) 0.046(5) 0.076(7) -0.012(5) -0.024(5) 0.030(5)
C56 0.052(5) 0.045(4) 0.047(5) -0.010(4) -0.009(4) 0.025(4)
C61 0.031(4) 0.023(3) 0.051(5) -0.004(3) 0.005(3) 0.008(3)
C62 0.029(3) 0.033(4) 0.052(5) 0.000(3) 0.001(3) 0.019(3)
C63 0.039(4) 0.033(4) 0.076(6) 0.002(4) -0.011(4) 0.024(3)
C64 0.041(4) 0.053(5) 0.068(6) 0.010(4) -0.012(4) 0.023(4)
C65 0.045(4) 0.051(5) 0.050(5) 0.001(4) -0.004(4) 0.024(4)
C66 0.035(4) 0.039(4) 0.047(5) 0.004(3) -0.003(3) 0.020(3)
C71 0.034(4) 0.036(4) 0.065(6) -0.009(4) -0.006(4) 0.018(3)
C72 0.054(5) 0.040(4) 0.068(6) 0.008(4) 0.000(4) 0.031(4)
C73 0.051(5) 0.062(6) 0.095(8) 0.012(5) 0.000(5) 0.039(5)
C74 0.054(6) 0.062(6) 0.107(9) 0.006(6) -0.014(5) 0.037(5)
C75 0.070(6) 0.055(5) 0.074(7) 0.018(5) -0.008(5) 0.035(5)
C76 0.057(5) 0.066(6) 0.070(7) 0.014(5) -0.004(5) 0.037(5)
C81 0.043(4) 0.039(4) 0.054(5) 0.008(4) 0.010(4) 0.016(4)
C82 0.038(5) 0.042(5) 0.082(7) 0.009(4) -0.005(4) 0.006(4)
C83 0.038(5) 0.070(7) 0.098(9) 0.036(6) 0.000(5) 0.018(5)
C84 0.051(6) 0.103(9) 0.100(9) 0.048(7) 0.032(6) 0.049(6)
C85 0.061(6) 0.089(7) 0.076(7) 0.026(6) 0.019(5) 0.043(6)
C86 0.054(5) 0.067(6) 0.069(7) 0.019(5) 0.012(5) 0.039(5)

loop_
_atom_type_symbol
_atom_type_description
_atom_type_scat_dispersion_real
_atom_type_scat_dispersion_imag
_atom_type_scat_source
C C 0.0033 0.0016 'International Tables Vol C Tables 4.2.6.8 and 6.1.1.4'
H H 0.0000 0.0000 'International Tables Vol C Tables 4.2.6.8 and 6.1.1.4'
N N 0.0061 0.0033 'International Tables Vol C Tables 4.2.6.8 and 6.1.1.4'
Si Si 0.0817 0.0704 'International Tables Vol C Tables 4.2.6.8 and 6.1.1.4'
P P 0.1023 0.0942 'International Tables Vol C Tables 4.2.6.8 and 6.1.1.4'
Cl Cl 0.1484 0.1585 'International Tables Vol C Tables 4.2.6.8 and 6.1.1.4'
U U -9.6767 9.6646 'International Tables Vol C Tables 4.2.6.8 and 6.1.1.4'

loop_
_geom_angle_atom_site_label_1
_geom_angle_atom_site_label_2
_geom_angle_atom_site_label_3
_geom_angle
C1 U1 N5 95.1(2)
C1 U1 N2 65.9(2)
N5 U1 N2 96.1(2)
C1 U1 N1 65.5(2)
N5 U1 N1 110.01(19)
N2 U1 N1 126.10(18)
C1 U1 Cl3 108.81(17)
N5 U1 Cl3 155.36(15)
N2 U1 Cl3 88.68(14)
N1 U1 Cl3 85.90(14)
C1 U1 Cl2 134.64(17)
N5 U1 Cl2 70.45(15)
N2 U1 Cl2 154.67(14)
N1 U1 Cl2 79.19(13)
Cl3 U1 Cl2 95.40(6)
C1 U1 Cl1 145.35(18)
N5 U1 Cl1 70.19(14)
N2 U1 Cl1 84.08(14)
N1 U1 Cl1 148.58(13)
Cl3 U1 Cl1 86.38(6)
Cl2 U1 Cl1 71.29(6)
N4 U2 N5 100.8(2)
N4 U2 N3 101.7(2)
N5 U2 N3 95.7(2)
N4 U2 Cl4 95.66(18)
N5 U2 Cl4 158.50(18)
N3 U2 Cl4 94.44(16)
N4 U2 C2 64.5(2)
N5 U2 C2 57.1(2)
N3 U2 C2 63.51(19)
Cl4 U2 C2 144.00(16)
N4 U2 Cl1 90.23(16)
N5 U2 Cl1 73.54(15)
N3 U2 Cl1 165.40(15)
Cl4 U2 Cl1 92.75(9)
C2 U2 Cl1 115.69(14)
N4 U2 Cl2 165.35(16)
N5 U2 Cl2 72.91(16)
N3 U2 Cl2 92.22(15)
Cl4 U2 Cl2 87.81(11)
C2 U2 Cl2 119.25(15)
Cl1 U2 Cl2 75.37(6)
U2 Cl1 U1 86.14(5)
U2 Cl2 U1 86.67(5)
N1 P1 C1 103.5(3)
N1 P1 C21 110.5(3)
C1 P1 C21 114.3(4)
N1 P1 C11 114.2(3)
C1 P1 C11 109.3(4)
C21 P1 C11 105.3(4)
N2 P2 C1 104.3(3)
N2 P2 C41 112.5(3)
C1 P2 C41 109.0(3)
N2 P2 C31 110.7(3)
C1 P2 C31 114.9(3)
C41 P2 C31 105.5(3)
N3 P3 C2 107.4(3)
N3 P3 C61 115.9(3)
C2 P3 C61 111.2(3)
N3 P3 C51 110.6(3)
C2 P3 C51 109.4(3)
C61 P3 C51 102.3(3)
N4 P4 C2 105.7(4)
N4 P4 C81 112.4(4)
C2 P4 C81 107.9(3)
N4 P4 C71 108.7(3)
C2 P4 C71 113.2(3)
C81 P4 C71 109.0(4)
N1 Si1 C19 110.6(4)
N1 Si1 C17 109.8(4)
C19 Si1 C17 109.6(4)
N1 Si1 C18 116.9(4)
C19 Si1 C18 103.4(5)
C17 Si1 C18 106.1(5)
N2 Si2 C28 110.5(4)
N2 Si2 C29 112.8(4)
C28 Si2 C29 107.6(5)
N2 Si2 C27 112.8(4)
C28 Si2 C27 108.4(5)
C29 Si2 C27 104.4(5)
N3 Si3 C38 110.9(4)
N3 Si3 C37 108.0(4)
C38 Si3 C37 108.5(5)
N3 Si3 C39 114.2(3)
C38 Si3 C39 105.0(5)
C37 Si3 C39 110.2(4)
N4 Si4 C47 112.6(5)
N4 Si4 C49 108.8(4)
C47 Si4 C49 106.1(6)
N4 Si4 C48 110.4(5)
C47 Si4 C48 108.1(6)
C49 Si4 C48 110.7(6)
P1 N1 Si1 130.7(4)
P1 N1 U1 93.2(3)
Si1 N1 U1 134.9(3)
P2 N2 Si2 128.9(3)
P2 N2 U1 94.0(3)
Si2 N2 U1 134.5(3)
P3 N3 Si3 137.0(4)
P3 N3 U2 98.9(3)
Si3 N3 U2 123.9(3)
P4 N4 Si4 127.8(5)
P4 N4 U2 102.2(3)
Si4 N4 U2 128.9(4)
C3 N5 U2 101.9(4)
C3 N5 U1 147.9(5)
U2 N5 U1 108.7(3)
P1 C1 P2 144.4(4)
P1 C1 U1 96.9(3)
P2 C1 U1 95.5(3)
C3 C2 P3 114.7(5)
C3 C2 P4 118.2(4)
P3 C2 P4 126.1(4)
C3 C2 U2 83.0(4)
P3 C2 U2 88.8(3)
P4 C2 U2 87.6(3)
N5 C3 C4 124.7(6)
N5 C3 C2 116.9(6)
C4 C3 C2 118.4(6)
C12 C11 C16 119.2(10)
C12 C11 P1 119.5(6)
C16 C11 P1 121.4(9)
C11 C12 C13 120.8(11)
C14 C13 C12 120.8(14)
C13 C14 C15 121.3(13)
C16 C15 C14 117.9(13)
C15 C16 C11 119.9(14)
C26 C21 C22 116.7(8)
C26 C21 P1 122.5(8)
C22 C21 P1 120.8(6)
C21 C22 C23 123.9(8)
C24 C23 C22 117.0(10)
C25 C24 C23 121.7(9)
C24 C25 C26 119.7(9)
C21 C26 C25 121.1(10)
C32 C31 C36 120.1(7)
C32 C31 P2 117.8(5)
C36 C31 P2 122.1(6)
C31 C32 C33 121.2(7)
C32 C33 C34 118.0(8)
C35 C34 C33 120.0(7)
C34 C35 C36 122.6(7)
C31 C36 C35 118.1(7)
C46 C41 C42 116.1(7)
C46 C41 P2 119.2(6)
C42 C41 P2 124.6(6)
C43 C42 C41 121.0(8)
C42 C43 C44 121.2(8)
C45 C44 C43 117.8(8)
C46 C45 C44 121.9(9)
C45 C46 C41 121.8(8)
C52 C51 C56 119.7(7)
C52 C51 P3 119.0(6)
C56 C51 P3 121.3(6)
C51 C52 C53 118.2(8)
C54 C53 C52 121.6(8)
C55 C54 C53 120.2(8)
C54 C55 C56 121.1(9)
C51 C56 C55 119.1(8)
C66 C61 C62 118.0(7)
C66 C61 P3 119.5(5)
C62 C61 P3 122.4(6)
C63 C62 C61 120.9(7)
C62 C63 C64 121.3(7)
C63 C64 C65 120.0(8)
C64 C65 C66 119.5(8)
C61 C66 C65 120.2(7)
C72 C71 C76 118.4(7)
C72 C71 P4 117.2(7)
C76 C71 P4 124.4(6)
C73 C72 C71 121.4(9)
C72 C73 C74 119.9(9)
C75 C74 C73 119.6(9)
C76 C75 C74 120.6(10)
C75 C76 C71 120.1(9)
C82 C81 C86 121.1(8)
C82 C81 P4 121.7(7)
C86 C81 P4 117.1(6)
C81 C82 C83 119.3(10)
C84 C83 C82 120.3(9)
C83 C84 C85 122.3(9)
C86 C85 C84 116.5(11)
C85 C86 C81 120.0(9)

loop_
_geom_bond_atom_site_label_1
_geom_bond_atom_site_label_2
_geom_bond_distance
U1 C1 2.337(7)
U1 N5 2.412(6)
U1 N2 2.432(6)
U1 N1 2.465(6)
U1 Cl3 2.660(2)
U1 Cl2 2.8941(17)
U1 Cl1 2.9313(18)
U2 N4 2.354(7)
U2 N5 2.383(6)
U2 N3 2.456(6)
U2 Cl4 2.522(5)
U2 C2 2.660(7)
U2 Cl1 2.7717(18)
U2 Cl2 2.782(2)
P1 N1 1.635(6)
P1 C1 1.674(7)
P1 C21 1.805(8)
P1 C11 1.845(9)
P2 N2 1.605(6)
P2 C1 1.681(7)
P2 C41 1.801(8)
P2 C31 1.826(7)
P3 N3 1.617(6)
P3 C2 1.729(6)
P3 C61 1.808(8)
P3 C51 1.831(7)
P4 N4 1.615(7)
P4 C2 1.754(7)
P4 C81 1.823(8)
P4 C71 1.829(8)
Si1 N1 1.727(6)
Si1 C19 1.877(9)
Si1 C17 1.891(9)
Si1 C18 1.902(9)
Si2 N2 1.745(6)
Si2 C28 1.844(9)
Si2 C29 1.847(12)
Si2 C27 1.873(9)
Si3 N3 1.746(6)
Si3 C38 1.811(11)
Si3 C37 1.838(9)
Si3 C39 1.854(8)
Si4 N4 1.767(7)
Si4 C47 1.836(14)
Si4 C49 1.838(12)
Si4 C48 1.889(14)
N5 C3 1.268(9)
C2 C3 1.570(9)
C3 C4 1.490(10)
C11 C12 1.360(13)
C11 C16 1.387(14)
C12 C13 1.363(14)
C13 C14 1.314(19)
C14 C15 1.40(2)
C15 C16 1.383(19)
C21 C26 1.359(12)
C21 C22 1.364(12)
C22 C23 1.389(12)
C23 C24 1.372(15)
C24 C25 1.327(16)
C25 C26 1.416(13)
C31 C32 1.367(11)
C31 C36 1.393(9)
C32 C33 1.386(11)
C33 C34 1.428(12)
C34 C35 1.318(12)
C35 C36 1.396(10)
C41 C46 1.399(11)
C41 C42 1.402(10)
C42 C43 1.373(12)
C43 C44 1.386(13)
C44 C45 1.361(12)
C45 C46 1.355(11)
C51 C52 1.384(11)
C51 C56 1.394(10)
C52 C53 1.389(11)
C53 C54 1.375(13)
C54 C55 1.312(13)
C55 C56 1.406(12)
C61 C66 1.385(10)
C61 C62 1.405(9)
C62 C63 1.356(10)
C63 C64 1.361(12)
C64 C65 1.374(11)
C65 C66 1.413(10)
C71 C72 1.388(11)
C71 C76 1.394(12)
C72 C73 1.353(12)
C73 C74 1.389(15)
C74 C75 1.375(14)
C75 C76 1.370(12)
C81 C82 1.336(11)
C81 C86 1.405(13)
C82 C83 1.411(15)
C83 C84 1.320(16)
C84 C85 1.418(16)
C85 C86 1.398(12)

loop_
_geom_torsion_atom_site_label_1
_geom_torsion_atom_site_label_2
_geom_torsion_atom_site_label_3
_geom_torsion_atom_site_label_4
_geom_torsion
N4 U2 Cl1 U1 131.26(16)
N5 U2 Cl1 U1 30.09(17)
N3 U2 Cl1 U1 -13.6(6)
Cl4 U2 Cl1 U1 -133.07(11)
C2 U2 Cl1 U1 69.72(17)
Cl2 U2 Cl1 U1 -46.05(5)
C1 U1 Cl1 U2 -99.6(3)
N5 U1 Cl1 U2 -30.32(16)
N2 U1 Cl1 U2 -129.01(14)
N1 U1 Cl1 U2 65.9(3)
Cl3 U1 Cl1 U2 141.94(7)
Cl2 U1 Cl1 U2 45.00(5)
N4 U2 Cl2 U1 36.1(6)
N5 U2 Cl2 U1 -30.15(16)
N3 U2 Cl2 U1 -125.43(14)
Cl4 U2 Cl2 U1 140.21(9)
C2 U2 Cl2 U1 -64.76(16)
Cl1 U2 Cl2 U1 46.79(5)
C1 U1 Cl2 U2 107.7(2)
N5 U1 Cl2 U2 30.21(15)
N2 U1 Cl2 U2 -30.7(3)
N1 U1 Cl2 U2 146.16(14)
Cl3 U1 Cl2 U2 -129.06(6)
Cl1 U1 Cl2 U2 -44.75(5)
C1 P1 N1 Si1 176.8(5)
C21 P1 N1 Si1 54.0(6)
C11 P1 N1 Si1 -64.4(6)
C1 P1 N1 U1 8.2(3)
C21 P1 N1 U1 -114.7(3)
C11 P1 N1 U1 126.9(3)
C19 Si1 N1 P1 108.2(5)
C17 Si1 N1 P1 -130.7(5)
C18 Si1 N1 P1 -9.7(7)
C19 Si1 N1 U1 -87.9(5)
C17 Si1 N1 U1 33.3(5)
C18 Si1 N1 U1 154.2(5)
C1 U1 N1 P1 -6.2(2)
N5 U1 N1 P1 -92.7(3)
N2 U1 N1 P1 21.2(3)
Cl3 U1 N1 P1 106.6(2)
Cl2 U1 N1 P1 -157.1(2)
Cl1 U1 N1 P1 -177.21(10)
C1 U1 N1 Si1 -174.1(5)
N5 U1 N1 Si1 99.4(4)
N2 U1 N1 Si1 -146.6(4)
Cl3 U1 N1 Si1 -61.3(4)
Cl2 U1 N1 Si1 35.0(4)
Cl1 U1 N1 Si1 14.9(6)
C1 P2 N2 Si2 -168.1(4)
C41 P2 N2 Si2 73.9(5)
C31 P2 N2 Si2 -44.0(6)
C1 P2 N2 U1 -4.5(3)
C41 P2 N2 U1 -122.5(3)
C31 P2 N2 U1 119.6(3)
C28 Si2 N2 P2 -124.7(5)
C29 Si2 N2 P2 114.7(6)
C27 Si2 N2 P2 -3.2(6)
C28 Si2 N2 U1 78.6(6)
C29 Si2 N2 U1 -42.0(6)
C27 Si2 N2 U1 -159.9(5)
C1 U1 N2 P2 3.4(2)
N5 U1 N2 P2 96.3(3)
N1 U1 N2 P2 -24.0(3)
Cl3 U1 N2 P2 -107.9(2)
Cl2 U1 N2 P2 152.23(18)
Cl1 U1 N2 P2 165.6(2)
C1 U1 N2 Si2 165.5(5)
N5 U1 N2 Si2 -101.6(4)
N1 U1 N2 Si2 138.1(4)
Cl3 U1 N2 Si2 54.2(4)
Cl2 U1 N2 Si2 -45.7(6)
Cl1 U1 N2 Si2 -32.3(4)
C2 P3 N3 Si3 -174.8(5)
C61 P3 N3 Si3 -49.8(7)
C51 P3 N3 Si3 66.0(6)
C2 P3 N3 U2 11.4(4)
C61 P3 N3 U2 136.3(3)
C51 P3 N3 U2 -107.9(3)
C38 Si3 N3 P3 -136.7(6)
C37 Si3 N3 P3 104.6(6)
C39 Si3 N3 P3 -18.3(7)
C38 Si3 N3 U2 36.0(6)
C37 Si3 N3 U2 -82.7(5)
C39 Si3 N3 U2 154.3(4)
N4 U2 N3 P3 -61.4(3)
N5 U2 N3 P3 40.9(3)
Cl4 U2 N3 P3 -158.1(3)
C2 U2 N3 P3 -7.9(2)
Cl1 U2 N3 P3 82.6(7)
Cl2 U2 N3 P3 113.9(3)
N4 U2 N3 Si3 123.7(4)
N5 U2 N3 Si3 -134.1(4)
Cl4 U2 N3 Si3 27.0(4)
C2 U2 N3 Si3 177.2(5)
Cl1 U2 N3 Si3 -92.3(7)
Cl2 U2 N3 Si3 -61.0(4)
C2 P4 N4 Si4 169.5(5)
C81 P4 N4 Si4 -73.0(6)
C71 P4 N4 Si4 47.7(6)
C2 P4 N4 U2 0.5(3)
C81 P4 N4 U2 118.0(3)
C71 P4 N4 U2 -121.3(3)
C47 Si4 N4 P4 19.9(7)
C49 Si4 N4 P4 137.3(7)
C48 Si4 N4 P4 -101.0(7)
C47 Si4 N4 U2 -174.0(5)
C49 Si4 N4 U2 -56.6(7)
C48 Si4 N4 U2 65.1(6)
N5 U2 N4 P4 -45.7(3)
N3 U2 N4 P4 52.5(3)
Cl4 U2 N4 P4 148.2(3)
C2 U2 N4 P4 -0.4(2)
Cl1 U2 N4 P4 -119.0(3)
Cl2 U2 N4 P4 -108.6(6)
N5 U2 N4 Si4 145.5(4)
N3 U2 N4 Si4 -116.3(4)
Cl4 U2 N4 Si4 -20.6(4)
C2 U2 N4 Si4 -169.2(5)
Cl1 U2 N4 Si4 72.2(4)
Cl2 U2 N4 Si4 82.5(8)
N4 U2 N5 C3 43.1(5)
N3 U2 N5 C3 -59.9(5)
Cl4 U2 N5 C3 -177.7(4)
C2 U2 N5 C3 -6.7(4)
Cl1 U2 N5 C3 130.1(4)
Cl2 U2 N5 C3 -150.5(5)
N4 U2 N5 U1 -126.9(2)
N3 U2 N5 U1 130.0(2)
Cl4 U2 N5 U1 12.2(6)
C2 U2 N5 U1 -176.7(3)
Cl1 U2 N5 U1 -39.92(18)
Cl2 U2 N5 U1 39.43(18)
C1 U1 N5 C3 24.5(10)
N2 U1 N5 C3 -41.8(9)
N1 U1 N5 C3 90.2(9)
Cl3 U1 N5 C3 -142.1(8)
Cl2 U1 N5 C3 160.2(10)
Cl1 U1 N5 C3 -123.3(9)
C1 U1 N5 U2 -174.1(3)
N2 U1 N5 U2 119.6(2)
N1 U1 N5 U2 -108.3(2)
Cl3 U1 N5 U2 19.4(5)
Cl2 U1 N5 U2 -38.27(18)
Cl1 U1 N5 U2 38.21(17)
N1 P1 C1 P2 -118.1(8)
C21 P1 C1 P2 2.1(9)
C11 P1 C1 P2 119.8(8)
N1 P1 C1 U1 -8.7(3)
C21 P1 C1 U1 111.6(4)
C11 P1 C1 U1 -130.7(3)
N2 P2 C1 P1 114.6(8)
C41 P2 C1 P1 -125.0(8)
C31 P2 C1 P1 -6.8(9)
N2 P2 C1 U1 4.6(3)
C41 P2 C1 U1 125.1(3)
C31 P2 C1 U1 -116.7(3)
N5 U1 C1 P1 115.8(3)
N2 U1 C1 P1 -149.8(3)
N1 U1 C1 P1 6.1(2)
Cl3 U1 C1 P1 -70.1(3)
Cl2 U1 C1 P1 48.4(4)
Cl1 U1 C1 P1 177.86(10)
N5 U1 C1 P2 -97.7(3)
N2 U1 C1 P2 -3.3(2)
N1 U1 C1 P2 152.7(4)
Cl3 U1 C1 P2 76.4(3)
Cl2 U1 C1 P2 -165.12(13)
Cl1 U1 C1 P2 -35.6(5)
N3 P3 C2 C3 -92.1(5)
C61 P3 C2 C3 140.1(5)
C51 P3 C2 C3 27.9(6)
N3 P3 C2 P4 75.8(5)
C61 P3 C2 P4 -52.0(6)
C51 P3 C2 P4 -164.2(4)
N3 P3 C2 U2 -10.4(3)
C61 P3 C2 U2 -138.1(3)
C51 P3 C2 U2 109.7(3)
N4 P4 C2 C3 80.3(6)
C81 P4 C2 C3 -40.1(6)
C71 P4 C2 C3 -160.8(5)
N4 P4 C2 P3 -87.2(5)
C81 P4 C2 P3 152.4(5)
C71 P4 C2 P3 31.7(6)
N4 P4 C2 U2 -0.5(3)
C81 P4 C2 U2 -120.9(3)
C71 P4 C2 U2 118.4(3)
N4 U2 C2 C3 -118.4(4)
N5 U2 C2 C3 5.3(3)
N3 U2 C2 C3 122.3(4)
Cl4 U2 C2 C3 179.7(3)
Cl1 U2 C2 C3 -41.4(4)
Cl2 U2 C2 C3 45.6(4)
N4 U2 C2 P3 126.5(3)
N5 U2 C2 P3 -109.8(3)
N3 U2 C2 P3 7.3(2)
Cl4 U2 C2 P3 64.7(4)
Cl1 U2 C2 P3 -156.50(17)
Cl2 U2 C2 P3 -69.5(3)
N4 U2 C2 P4 0.3(2)
N5 U2 C2 P4 124.1(3)
N3 U2 C2 P4 -118.9(3)
Cl4 U2 C2 P4 -61.5(4)
Cl1 U2 C2 P4 77.3(2)
Cl2 U2 C2 P4 164.36(14)
U2 N5 C3 C4 -172.6(7)
U1 N5 C3 C4 -10.5(14)
U2 N5 C3 C2 10.7(6)
U1 N5 C3 C2 172.8(6)
P3 C2 C3 N5 76.0(7)
P4 C2 C3 N5 -92.9(7)
U2 C2 C3 N5 -9.4(6)
P3 C2 C3 C4 -101.0(7)
P4 C2 C3 C4 90.1(7)
U2 C2 C3 C4 173.6(6)
N1 P1 C11 C12 -105.4(7)
C1 P1 C11 C12 9.9(8)
C21 P1 C11 C12 133.2(7)
N1 P1 C11 C16 74.9(10)
C1 P1 C11 C16 -169.7(9)
C21 P1 C11 C16 -46.5(10)
C16 C11 C12 C13 1.8(14)
P1 C11 C12 C13 -177.9(7)
C11 C12 C13 C14 1.9(16)
C12 C13 C14 C15 -3(2)
C13 C14 C15 C16 1(2)
C14 C15 C16 C11 3(2)
C12 C11 C16 C15 -4(2)
P1 C11 C16 C15 175.5(12)
N1 P1 C21 C26 -158.6(8)
C1 P1 C21 C26 85.1(9)
C11 P1 C21 C26 -34.9(9)
N1 P1 C21 C22 22.9(8)
C1 P1 C21 C22 -93.4(8)
C11 P1 C21 C22 146.6(7)
C26 C21 C22 C23 -0.2(14)
P1 C21 C22 C23 178.4(7)
C21 C22 C23 C24 1.0(15)
C22 C23 C24 C25 -1.0(19)
C23 C24 C25 C26 0(2)
C22 C21 C26 C25 -0.6(16)
P1 C21 C26 C25 -179.2(10)
C24 C25 C26 C21 1(2)
N2 P2 C31 C32 -47.8(7)
C1 P2 C31 C32 70.0(7)
C41 P2 C31 C32 -169.9(6)
N2 P2 C31 C36 135.0(6)
C1 P2 C31 C36 -107.2(7)
C41 P2 C31 C36 12.9(7)
C36 C31 C32 C33 -3.2(12)
P2 C31 C32 C33 179.6(7)
C31 C32 C33 C34 1.5(14)
C32 C33 C34 C35 -0.5(15)
C33 C34 C35 C36 1.4(15)
C32 C31 C36 C35 3.9(11)
P2 C31 C36 C35 -179.0(6)
C34 C35 C36 C31 -3.0(13)
N2 P2 C41 C46 166.1(5)
C1 P2 C41 C46 50.8(6)
C31 P2 C41 C46 -73.0(6)
N2 P2 C41 C42 -11.0(7)
C1 P2 C41 C42 -126.3(6)
C31 P2 C41 C42 109.8(6)
C46 C41 C42 C43 -1.4(10)
P2 C41 C42 C43 175.8(6)
C41 C42 C43 C44 2.0(12)
C42 C43 C44 C45 -0.2(12)
C43 C44 C45 C46 -2.3(12)
C44 C45 C46 C41 2.9(12)
C42 C41 C46 C45 -1.0(10)
P2 C41 C46 C45 -178.4(6)
N3 P3 C51 C52 19.5(6)
C2 P3 C51 C52 -98.6(6)
C61 P3 C51 C52 143.5(6)
N3 P3 C51 C56 -158.7(6)
C2 P3 C51 C56 83.3(6)
C61 P3 C51 C56 -34.7(6)
C56 C51 C52 C53 1.1(11)
P3 C51 C52 C53 -177.1(6)
C51 C52 C53 C54 -0.7(13)
C52 C53 C54 C55 2.0(14)
C53 C54 C55 C56 -3.8(15)
C52 C51 C56 C55 -2.8(11)
P3 C51 C56 C55 175.3(6)
C54 C55 C56 C51 4.3(14)
N3 P3 C61 C66 -159.9(5)
C2 P3 C61 C66 -36.9(6)
C51 P3 C61 C66 79.7(6)
N3 P3 C61 C62 24.7(7)
C2 P3 C61 C62 147.7(5)
C51 P3 C61 C62 -95.6(6)
C66 C61 C62 C63 -1.7(10)
P3 C61 C62 C63 173.7(5)
C61 C62 C63 C64 -0.7(11)
C62 C63 C64 C65 2.6(12)
C63 C64 C65 C66 -2.1(12)
C62 C61 C66 C65 2.2(10)
P3 C61 C66 C65 -173.4(6)
C64 C65 C66 C61 -0.4(11)
N4 P4 C71 C72 46.1(7)
C2 P4 C71 C72 -71.0(7)
C81 P4 C71 C72 168.9(6)
N4 P4 C71 C76 -131.1(7)
C2 P4 C71 C76 111.8(7)
C81 P4 C71 C76 -8.3(8)
C76 C71 C72 C73 0.0(12)
P4 C71 C72 C73 -177.4(7)
C71 C72 C73 C74 -0.2(14)
C72 C73 C74 C75 0.8(15)
C73 C74 C75 C76 -1.1(15)
C74 C75 C76 C71 0.9(15)
C72 C71 C76 C75 -0.3(13)
P4 C71 C76 C75 176.9(7)
N4 P4 C81 C82 1.4(8)
C2 P4 C81 C82 117.6(7)
C71 P4 C81 C82 -119.1(7)
N4 P4 C81 C86 178.1(6)
C2 P4 C81 C86 -65.7(7)
C71 P4 C81 C86 57.6(7)
C86 C81 C82 C83 2.8(13)
P4 C81 C82 C83 179.3(7)
C81 C82 C83 C84 -6.4(14)
C82 C83 C84 C85 8.6(16)
C83 C84 C85 C86 -6.9(15)
C84 C85 C86 C81 3.2(13)
C82 C81 C86 C85 -1.4(13)
P4 C81 C86 C85 -178.1(7)
